data_7005029
loop_
_publ_author_name
'Jiang, Shi'
'Liu, Jianhui'
'Shi, Yu'
'Wang, Zhen'
'Akermark, Bj\"orn'
'Sun, Licheng'

_publ_section_title
;
 Fe-S complexes containing five-membered heterocycles: novel models for
 the active site of hydrogenases with unusual low reduction potential.
;
_journal_issue 8
_journal_name_full 'Dalton transactions (Cambridge, England : 2003)'
_journal_page_first 896
_journal_page_last 902
_journal_paper_doi 10.1039/b615037c
_journal_year 2007
_chemical_formula_moiety 'C13 H8 Br Fe2 N O6 S3'
_chemical_formula_sum 'C13 H8 Br Fe2 N O6 S3'
_chemical_formula_weight 561.99
_chemical_name_systematic
;
?
;
_space_group_IT_number 14
_symmetry_cell_setting monoclinic
_symmetry_space_group_name_Hall '-P 2ybc'
_symmetry_space_group_name_H-M 'P 1 21/c 1'
_atom_sites_solution_hydrogens geom
_atom_sites_solution_primary direct
_atom_sites_solution_secondary difmap
_audit_creation_method SHELXL-97
_cell_angle_alpha 90.00
_cell_angle_beta 109.265(8)
_cell_angle_gamma 90.00
_cell_formula_units_Z 4
_cell_length_a 9.160(4)
_cell_length_b 18.101(8)
_cell_length_c 12.148(6)
_cell_measurement_reflns_used 1992
_cell_measurement_temperature 273(2)
_cell_measurement_theta_max 22.10
_cell_measurement_theta_min 2.25
_cell_volume 1901.4(15)
_computing_cell_refinement 'Bruker SMART'
_computing_data_collection 'Bruker SMART'
_computing_data_reduction 'Bruker SAINT'
_computing_molecular_graphics 'Bruker SHELXTL'
_computing_publication_material 'Bruker SHELXTL'
_computing_structure_refinement 'SHELXL-97 (Sheldrick, 1997)'
_computing_structure_solution 'SHELXS-97 (Sheldrick, 1990)'
_diffrn_ambient_temperature 273(2)
_diffrn_measured_fraction_theta_full 0.985
_diffrn_measured_fraction_theta_max 0.985
_diffrn_measurement_device_type 'CCD area detector'
_diffrn_measurement_method 'phi and omega scans'
_diffrn_radiation_monochromator graphite
_diffrn_radiation_source 'fine-focus sealed tube'
_diffrn_radiation_type MoK\a
_diffrn_radiation_wavelength 0.71073
_diffrn_reflns_av_R_equivalents 0.1125
_diffrn_reflns_av_sigmaI/netI 0.1077
_diffrn_reflns_limit_h_max 11
_diffrn_reflns_limit_h_min -11
_diffrn_reflns_limit_k_max 19
_diffrn_reflns_limit_k_min -23
_diffrn_reflns_limit_l_max 13
_diffrn_reflns_limit_l_min -15
_diffrn_reflns_number 11402
_diffrn_reflns_theta_full 27.49
_diffrn_reflns_theta_max 27.49
_diffrn_reflns_theta_min 2.10
_exptl_absorpt_coefficient_mu 3.986
_exptl_absorpt_correction_T_max 0.8317
_exptl_absorpt_correction_T_min 0.4826
_exptl_absorpt_correction_type multi-scan
_exptl_absorpt_process_details SADABS
_exptl_crystal_colour red
_exptl_crystal_density_diffrn 1.963
_exptl_crystal_density_method 'not measured'
_exptl_crystal_description block
_exptl_crystal_F_000 1104
_exptl_crystal_size_max 0.21
_exptl_crystal_size_mid 0.15
_exptl_crystal_size_min 0.05
_refine_diff_density_max 0.664
_refine_diff_density_min -0.391
_refine_diff_density_rms 0.097
_refine_ls_extinction_method none
_refine_ls_goodness_of_fit_ref 0.790
_refine_ls_hydrogen_treatment constr
_refine_ls_matrix_type full
_refine_ls_number_parameters 235
_refine_ls_number_reflns 4300
_refine_ls_number_restraints 0
_refine_ls_restrained_S_all 0.790
_refine_ls_R_factor_all 0.0890
_refine_ls_R_factor_gt 0.0433
_refine_ls_shift/su_max 0.001
_refine_ls_shift/su_mean 0.000
_refine_ls_structure_factor_coef Fsqd
_refine_ls_weighting_details 'calc w=1/[\s^2^(Fo^2^)+(0.0156P)^2^+0.0000P] where P=(Fo^2^+2Fc^2^)/3'
_refine_ls_weighting_scheme calc
_refine_ls_wR_factor_gt 0.0747
_refine_ls_wR_factor_ref 0.0857
_reflns_number_gt 2402
_reflns_number_total 4300
_reflns_threshold_expression >2sigma(I)
_cod_data_source_file b615037c.txt
_cod_data_source_block Brthiophene
_cod_depositor_comments
;
The following automatic conversions were performed:
'_symmetry_cell_setting' value 'Monoclinic' changed to 'monoclinic'
according to '/home/saulius/struct/CIF-dictionaries/cif_core.dic'
dictionary named 'cif_core.dic' version 2.4.1 from 2010-06-29.

Automatic conversion script
Id: cif_fix_enum 1527 2010-12-29 10:47:43Z saulius 
;
_cod_original_cell_volume 1901.3(15)
_cod_original_sg_symbol_H-M P2(1)/c
_cod_database_code 7005029

loop_
_symmetry_equiv_pos_as_xyz
'x, y, z'
'-x, y+1/2, -z+1/2'
'-x, -y, -z'
'x, -y-1/2, z-1/2'

loop_
_atom_site_label
_atom_site_type_symbol
_atom_site_fract_x
_atom_site_fract_y
_atom_site_fract_z
_atom_site_U_iso_or_equiv
_atom_site_adp_type
_atom_site_occupancy
_atom_site_symmetry_multiplicity
_atom_site_calc_flag
_atom_site_refinement_flags
_atom_site_disorder_assembly
_atom_site_disorder_group
Br Br 0.80547(8) 0.62395(3) 0.76605(6) 0.0846(2) Uani 1 1 d . . .
Fe1 Fe 0.51034(7) 0.17329(3) 0.48526(5) 0.03931(18) Uani 1 1 d . . .
Fe2 Fe 0.74089(7) 0.14096(3) 0.42753(5) 0.03658(17) Uani 1 1 d . . .
S1 S 0.58103(13) 0.23634(6) 0.35189(10) 0.0409(3) Uani 1 1 d . . .
S2 S 0.75728(12) 0.19131(6) 0.60060(9) 0.0385(3) Uani 1 1 d . . .
S3 S 0.93437(14) 0.48240(7) 0.68507(11) 0.0502(3) Uani 1 1 d . . .
N N 0.8265(4) 0.31470(18) 0.4960(3) 0.0401(9) Uani 1 1 d . . .
O5 O 0.5812(4) 0.06828(17) 0.2051(3) 0.0591(9) Uani 1 1 d . . .
O6 O 1.0347(4) 0.1881(2) 0.4002(3) 0.0766(12) Uani 1 1 d . . .
C1 C 0.3970(5) 0.2366(2) 0.5369(4) 0.0451(12) Uani 1 1 d . . .
C2 C 0.5098(5) 0.0972(3) 0.5768(4) 0.0512(13) Uani 1 1 d . . .
C3 C 0.3560(6) 0.1363(3) 0.3655(5) 0.0523(12) Uani 1 1 d . . .
C4 C 0.8023(5) 0.0556(3) 0.4966(4) 0.0477(12) Uani 1 1 d . . .
C5 C 0.6472(5) 0.0954(2) 0.2914(4) 0.0421(11) Uani 1 1 d . . .
C6 C 0.9212(6) 0.1709(3) 0.4110(4) 0.0483(12) Uani 1 1 d . . .
C7 C 0.6771(5) 0.3225(2) 0.4076(4) 0.0439(11) Uani 1 1 d . . .
H7A H 0.6894 0.3504 0.3430 0.053 Uiso 1 1 calc R . .
H7B H 0.6110 0.3510 0.4396 0.053 Uiso 1 1 calc R . .
C8 C 0.8194(5) 0.2874(2) 0.6048(4) 0.0447(11) Uani 1 1 d . . .
H8A H 0.7485 0.3181 0.6289 0.054 Uiso 1 1 calc R . .
H8B H 0.9209 0.2923 0.6633 0.054 Uiso 1 1 calc R . .
C9 C 0.9237(5) 0.3809(2) 0.5074(4) 0.0505(12) Uani 1 1 d . . .
H9A H 0.9378 0.3901 0.4328 0.061 Uiso 1 1 calc R . .
H9B H 1.0247 0.3704 0.5635 0.061 Uiso 1 1 calc R . .
C10 C 0.8635(5) 0.4503(2) 0.5444(4) 0.0434(11) Uani 1 1 d . . .
C11 C 0.7494(6) 0.4949(3) 0.4792(4) 0.0572(14) Uani 1 1 d . . .
H11A H 0.6969 0.4872 0.4003 0.069 Uiso 1 1 calc R . .
C12 C 0.7179(6) 0.5543(2) 0.5432(5) 0.0586(14) Uani 1 1 d . . .
H12A H 0.6417 0.5895 0.5111 0.070 Uiso 1 1 calc R . .
C13 C 0.8082(5) 0.5548(2) 0.6534(4) 0.0506(12) Uani 1 1 d . . .
O2 O 0.5144(5) 0.04732(19) 0.6359(4) 0.0795(12) Uani 1 1 d . . .
O1 O 0.3222(4) 0.27534(19) 0.5688(3) 0.0706(11) Uani 1 1 d . . .
O3 O 0.2623(4) 0.1144(2) 0.2852(3) 0.0766(12) Uani 1 1 d . . .
O4 O 0.8407(5) -0.0009(2) 0.5397(3) 0.0769(12) Uani 1 1 d . . .

loop_
_atom_site_aniso_label
_atom_site_aniso_U_11
_atom_site_aniso_U_22
_atom_site_aniso_U_33
_atom_site_aniso_U_23
_atom_site_aniso_U_13
_atom_site_aniso_U_12
Br 0.0817(4) 0.0808(4) 0.0924(5) -0.0227(3) 0.0304(4) 0.0020(4)
Fe1 0.0330(3) 0.0445(4) 0.0414(4) -0.0020(3) 0.0134(3) -0.0043(3)
Fe2 0.0336(3) 0.0434(4) 0.0322(3) -0.0024(3) 0.0100(3) -0.0016(3)
S1 0.0394(6) 0.0451(6) 0.0326(6) 0.0009(5) 0.0045(5) -0.0022(5)
S2 0.0392(6) 0.0450(6) 0.0296(6) 0.0008(5) 0.0090(5) -0.0042(5)
S3 0.0418(7) 0.0552(8) 0.0495(8) 0.0034(6) 0.0095(6) -0.0011(6)
N 0.040(2) 0.039(2) 0.040(2) 0.0035(17) 0.0114(18) -0.0060(17)
O5 0.057(2) 0.070(2) 0.047(2) -0.0213(18) 0.0122(18) -0.0081(19)
O6 0.044(2) 0.107(3) 0.087(3) -0.014(2) 0.034(2) -0.018(2)
C1 0.043(3) 0.046(3) 0.043(3) 0.005(2) 0.010(2) -0.004(2)
C2 0.041(3) 0.052(3) 0.061(4) -0.008(3) 0.018(3) -0.007(2)
C3 0.036(3) 0.065(3) 0.065(4) -0.008(3) 0.027(3) -0.008(2)
C4 0.044(3) 0.055(3) 0.041(3) -0.009(2) 0.009(2) 0.001(2)
C5 0.039(3) 0.039(3) 0.051(3) 0.002(2) 0.018(2) 0.002(2)
C6 0.047(3) 0.056(3) 0.035(3) -0.009(2) 0.005(2) -0.006(3)
C7 0.047(3) 0.040(3) 0.046(3) 0.008(2) 0.018(2) -0.001(2)
C8 0.042(3) 0.052(3) 0.038(3) -0.004(2) 0.011(2) -0.005(2)
C9 0.042(3) 0.062(3) 0.049(3) -0.002(2) 0.016(2) -0.010(2)
C10 0.041(3) 0.040(3) 0.047(3) 0.003(2) 0.011(2) -0.013(2)
C11 0.065(4) 0.051(3) 0.046(3) 0.004(2) 0.004(3) -0.008(3)
C12 0.051(3) 0.041(3) 0.071(4) 0.007(3) 0.002(3) 0.000(2)
C13 0.046(3) 0.043(3) 0.062(3) 0.001(2) 0.016(3) -0.008(2)
O2 0.091(3) 0.064(2) 0.087(3) 0.023(2) 0.035(2) -0.012(2)
O1 0.071(3) 0.075(3) 0.069(3) -0.009(2) 0.027(2) 0.020(2)
O3 0.051(2) 0.104(3) 0.068(3) -0.020(2) 0.010(2) -0.031(2)
O4 0.085(3) 0.062(2) 0.075(3) 0.012(2) 0.015(2) 0.014(2)

loop_
_atom_type_symbol
_atom_type_description
_atom_type_scat_dispersion_real
_atom_type_scat_dispersion_imag
_atom_type_scat_source
C C 0.0033 0.0016 'International Tables Vol C Tables 4.2.6.8 and 6.1.1.4'
H H 0.0000 0.0000 'International Tables Vol C Tables 4.2.6.8 and 6.1.1.4'
N N 0.0061 0.0033 'International Tables Vol C Tables 4.2.6.8 and 6.1.1.4'
O O 0.0106 0.0060 'International Tables Vol C Tables 4.2.6.8 and 6.1.1.4'
S S 0.1246 0.1234 'International Tables Vol C Tables 4.2.6.8 and 6.1.1.4'
Fe Fe 0.3463 0.8444 'International Tables Vol C Tables 4.2.6.8 and 6.1.1.4'
Br Br -0.2901 2.4595 'International Tables Vol C Tables 4.2.6.8 and 6.1.1.4'

loop_
_geom_angle_atom_site_label_1
_geom_angle_atom_site_label_2
_geom_angle_atom_site_label_3
_geom_angle
_geom_angle_site_symmetry_1
_geom_angle_site_symmetry_3
_geom_angle_publ_flag
C2 Fe1 C3 93.1(2) . . ?
C2 Fe1 C1 98.9(2) . . ?
C3 Fe1 C1 97.5(2) . . ?
C2 Fe1 S1 155.47(16) . . ?
C3 Fe1 S1 86.67(16) . . ?
C1 Fe1 S1 105.42(15) . . ?
C2 Fe1 S2 86.14(16) . . ?
C3 Fe1 S2 156.83(15) . . ?
C1 Fe1 S2 105.53(15) . . ?
S1 Fe1 S2 84.61(5) . . ?
C2 Fe1 Fe2 99.88(15) . . ?
C3 Fe1 Fe2 101.41(15) . . ?
C1 Fe1 Fe2 152.44(14) . . ?
S1 Fe1 Fe2 56.35(4) . . ?
S2 Fe1 Fe2 56.13(4) . . ?
C4 Fe2 C5 90.9(2) . . ?
C4 Fe2 C6 99.0(2) . . ?
C5 Fe2 C6 102.2(2) . . ?
C4 Fe2 S2 89.89(15) . . ?
C5 Fe2 S2 155.79(15) . . ?
C6 Fe2 S2 101.55(14) . . ?
C4 Fe2 S1 158.35(16) . . ?
C5 Fe2 S1 85.82(14) . . ?
C6 Fe2 S1 102.64(15) . . ?
S2 Fe2 S1 84.54(5) . . ?
C4 Fe2 Fe1 103.79(16) . . ?
C5 Fe2 Fe1 100.06(14) . . ?
C6 Fe2 Fe1 147.69(15) . . ?
S2 Fe2 Fe1 56.37(4) . . ?
S1 Fe2 Fe1 56.00(4) . . ?
C7 S1 Fe1 112.89(15) . . ?
C7 S1 Fe2 109.72(15) . . ?
Fe1 S1 Fe2 67.65(4) . . ?
C8 S2 Fe2 109.65(14) . . ?
C8 S2 Fe1 113.22(15) . . ?
Fe2 S2 Fe1 67.50(4) . . ?
C13 S3 C10 91.7(2) . . ?
C8 N C7 113.6(4) . . ?
C8 N C9 113.8(3) . . ?
C7 N C9 112.7(3) . . ?
O1 C1 Fe1 178.2(4) . . ?
O2 C2 Fe1 177.6(5) . . ?
O3 C3 Fe1 176.0(5) . . ?
O4 C4 Fe2 178.7(4) . . ?
O5 C5 Fe2 176.6(4) . . ?
O6 C6 Fe2 178.5(5) . . ?
N C7 S1 114.8(3) . . ?
N C7 H7A 108.6 . . ?
S1 C7 H7A 108.6 . . ?
N C7 H7B 108.6 . . ?
S1 C7 H7B 108.6 . . ?
H7A C7 H7B 107.5 . . ?
N C8 S2 114.3(3) . . ?
N C8 H8A 108.7 . . ?
S2 C8 H8A 108.7 . . ?
N C8 H8B 108.7 . . ?
S2 C8 H8B 108.7 . . ?
H8A C8 H8B 107.6 . . ?
N C9 C10 116.0(4) . . ?
N C9 H9A 108.3 . . ?
C10 C9 H9A 108.3 . . ?
N C9 H9B 108.3 . . ?
C10 C9 H9B 108.3 . . ?
H9A C9 H9B 107.4 . . ?
C11 C10 C9 128.0(4) . . ?
C11 C10 S3 110.3(4) . . ?
C9 C10 S3 121.8(3) . . ?
C10 C11 C12 113.1(5) . . ?
C10 C11 H11A 123.5 . . ?
C12 C11 H11A 123.5 . . ?
C13 C12 C11 112.9(4) . . ?
C13 C12 H12A 123.5 . . ?
C11 C12 H12A 123.5 . . ?
C12 C13 S3 112.0(4) . . ?
C12 C13 Br 126.4(4) . . ?
S3 C13 Br 121.6(3) . . ?

loop_
_geom_bond_atom_site_label_1
_geom_bond_atom_site_label_2
_geom_bond_distance
_geom_bond_site_symmetry_2
_geom_bond_publ_flag
Br C13 1.861(5) . ?
Fe1 C2 1.772(5) . ?
Fe1 C3 1.790(5) . ?
Fe1 C1 1.793(5) . ?
Fe1 S1 2.2448(14) . ?
Fe1 S2 2.2571(15) . ?
Fe1 Fe2 2.5042(12) . ?
Fe2 C4 1.760(5) . ?
Fe2 C5 1.793(5) . ?
Fe2 C6 1.812(5) . ?
Fe2 S2 2.2506(15) . ?
Fe2 S1 2.2541(14) . ?
S1 C7 1.808(4) . ?
S2 C8 1.826(4) . ?
S3 C13 1.705(5) . ?
S3 C10 1.717(5) . ?
N C8 1.433(5) . ?
N C7 1.441(5) . ?
N C9 1.472(5) . ?
O5 C5 1.135(5) . ?
O6 C6 1.133(5) . ?
C1 O1 1.134(5) . ?
C2 O2 1.145(5) . ?
C3 O3 1.138(5) . ?
C4 O4 1.149(5) . ?
C7 H7A 0.9700 . ?
C7 H7B 0.9700 . ?
C8 H8A 0.9700 . ?
C8 H8B 0.9700 . ?
C9 C10 1.498(6) . ?
C9 H9A 0.9700 . ?
C9 H9B 0.9700 . ?
C10 C11 1.351(6) . ?
C11 C12 1.411(6) . ?
C11 H11A 0.9300 . ?
C12 C13 1.321(6) . ?
C12 H12A 0.9300 . ?
